data_2223968
loop_
_publ_author_name
'Wang, Yan-Fei'
'Tang, Huang'
'Liu, Yan-Cheng'
'Chen, Zhen-Feng'
'Liang, Hong'

_publ_section_title
;
 4-(8-Hydroxy-3-methyl-1,4-dioxo-1,4-dihydro-2-naphthyl)butanoic acid
;
_journal_coeditor_code PK2192
_journal_issue 11
_journal_name_full 'Acta Crystallographica Section E'
_journal_page_first o2737
_journal_paper_doi 10.1107/S1600536809040021
_journal_volume 65
_journal_year 2009
_chemical_formula_iupac 'C15 H14 O5'
_chemical_formula_moiety 'C15 H14 O5'
_chemical_formula_sum 'C15 H14 O5'
_chemical_formula_weight 274.26
_chemical_name_systematic
;
4-(8-Hydroxy-3-methyl-1,4-dioxo-1,4-dihydro-2-naphthyl)butanoic acid
;
_space_group_IT_number 14
_symmetry_cell_setting monoclinic
_symmetry_space_group_name_Hall '-P 2yn'
_symmetry_space_group_name_H-M 'P 1 21/n 1'
_atom_sites_solution_hydrogens geom
_atom_sites_solution_primary direct
_atom_sites_solution_secondary difmap
_audit_creation_method SHELXL-97
_cell_angle_alpha 90.00
_cell_angle_beta 106.936(5)
_cell_angle_gamma 90.00
_cell_formula_units_Z 4
_cell_length_a 10.881(3)
_cell_length_b 9.973(2)
_cell_length_c 12.705(3)
_cell_measurement_reflns_used 3725
_cell_measurement_temperature 293(2)
_cell_measurement_theta_max 25.3
_cell_measurement_theta_min 3.4
_cell_volume 1318.9(5)
_computing_cell_refinement 'CrystalClear (Rigaku, 1999)'
_computing_data_collection 'CrystalClear (Rigaku, 1999)'
_computing_data_reduction 'CrystalStructure (Rigaku/MSC & Rigaku, 2000)'
_computing_molecular_graphics 'SHELXTL (Sheldrick, 2008)'
_computing_publication_material 'SHELXTL (Sheldrick, 2008)'
_computing_structure_refinement 'SHELXL97 (Sheldrick, 2008)'
_computing_structure_solution 'SHELXS97 (Sheldrick, 2008)'
_diffrn_ambient_temperature 293(2)
_diffrn_detector_area_resol_mean 7.31
_diffrn_measured_fraction_theta_full 0.997
_diffrn_measured_fraction_theta_max 0.997
_diffrn_measurement_device_type 'Rigaku Mercury CCD'
_diffrn_measurement_method \w
_diffrn_radiation_monochromator graphite
_diffrn_radiation_source 'fine-focus sealed tube'
_diffrn_radiation_type MoK\a
_diffrn_radiation_wavelength 0.71070
_diffrn_reflns_av_R_equivalents 0.0378
_diffrn_reflns_av_sigmaI/netI 0.0272
_diffrn_reflns_limit_h_max 13
_diffrn_reflns_limit_h_min -13
_diffrn_reflns_limit_k_max 12
_diffrn_reflns_limit_k_min -11
_diffrn_reflns_limit_l_max 15
_diffrn_reflns_limit_l_min -13
_diffrn_reflns_number 11416
_diffrn_reflns_theta_full 25.35
_diffrn_reflns_theta_max 25.35
_diffrn_reflns_theta_min 3.35
_diffrn_standards_number 0
_exptl_absorpt_coefficient_mu 0.104
_exptl_absorpt_correction_T_max 0.975
_exptl_absorpt_correction_T_min 0.734
_exptl_absorpt_correction_type multi-scan
_exptl_absorpt_process_details '(REQAB: Jacobson, 1998)'
_exptl_crystal_colour dark-red
_exptl_crystal_density_diffrn 1.381
_exptl_crystal_density_method 'not measured'
_exptl_crystal_description block
_exptl_crystal_F_000 576
_exptl_crystal_size_max 0.45
_exptl_crystal_size_mid 0.30
_exptl_crystal_size_min 0.24
_refine_diff_density_max 0.188
_refine_diff_density_min -0.248
_refine_ls_extinction_method none
_refine_ls_goodness_of_fit_ref 1.092
_refine_ls_hydrogen_treatment constr
_refine_ls_matrix_type full
_refine_ls_number_parameters 184
_refine_ls_number_reflns 2405
_refine_ls_number_restraints 0
_refine_ls_restrained_S_all 1.092
_refine_ls_R_factor_all 0.1000
_refine_ls_R_factor_gt 0.0726
_refine_ls_shift/su_max 0.000
_refine_ls_shift/su_mean 0.000
_refine_ls_structure_factor_coef Fsqd
_refine_ls_weighting_details 'calc w=1/[\s^2^(Fo^2^)+(0.0888P)^2^+0.5298P] where P=(Fo^2^+2Fc^2^)/3'
_refine_ls_weighting_scheme calc
_refine_ls_wR_factor_gt 0.1794
_refine_ls_wR_factor_ref 0.1978
_reflns_number_gt 1779
_reflns_number_total 2405
_reflns_threshold_expression I>2\s(I)
_cod_data_source_file pk2192.cif
_cod_data_source_block I
_cod_original_cell_volume 1319.0(6)
_cod_original_sg_symbol_H-M 'P 21/n'
_cod_database_code 2223968
_cod_database_fobs_code 2223968

loop_
_symmetry_equiv_pos_as_xyz
'x, y, z'
'-x+1/2, y+1/2, -z+1/2'
'-x, -y, -z'
'x-1/2, -y-1/2, z-1/2'

loop_
_atom_site_type_symbol
_atom_site_label
_atom_site_fract_x
_atom_site_fract_y
_atom_site_fract_z
_atom_site_U_iso_or_equiv
_atom_site_adp_type
_atom_site_calc_flag
_atom_site_refinement_flags
_atom_site_occupancy
_atom_site_disorder_assembly
_atom_site_disorder_group
O O1 0.9902(2) 0.8451(2) 0.6287(2) 0.0868(8) Uani d . 1 . .
H H1 1.0115 0.8001 0.6851 0.130 Uiso calc R 1 . .
O O2 0.7285(3) 0.3526(3) 0.4035(2) 0.0943(9) Uani d . 1 . .
O O3 1.0036(2) 0.6313(2) 0.74605(17) 0.0752(7) Uani d . 1 . .
O O4 0.9090(2) 0.1025(2) 0.90860(19) 0.0749(7) Uani d . 1 . .
O O5 1.0253(3) 0.1478(2) 1.08016(19) 0.0808(8) Uani d . 1 . .
H H5 1.0411 0.0674 1.0806 0.121 Uiso calc R 1 . .
C C1 0.9241(3) 0.7683(3) 0.5446(3) 0.0619(8) Uani d . 1 . .
C C2 0.8795(3) 0.8269(4) 0.4409(3) 0.0741(10) Uani d . 1 . .
H H2 0.8964 0.9169 0.4317 0.089 Uiso calc R 1 . .
C C3 0.8115(3) 0.7538(4) 0.3534(3) 0.0782(11) Uani d . 1 . .
H H3 0.7836 0.7940 0.2846 0.094 Uiso calc R 1 . .
C C4 0.7827(3) 0.6200(4) 0.3646(2) 0.0665(9) Uani d . 1 . .
H H4 0.7346 0.5716 0.3040 0.080 Uiso calc R 1 . .
C C5 0.8260(2) 0.5593(3) 0.4661(2) 0.0516(7) Uani d . 1 . .
C C6 0.7964(3) 0.4165(3) 0.4808(2) 0.0587(8) Uani d . 1 . .
C C7 0.8472(3) 0.3520(3) 0.5893(2) 0.0523(7) Uani d . 1 . .
C C8 0.9164(2) 0.4235(3) 0.6766(2) 0.0475(7) Uani d . 1 . .
C C9 0.9428(3) 0.5675(3) 0.6644(2) 0.0490(7) Uani d . 1 . .
C C10 0.8974(2) 0.6322(3) 0.5572(2) 0.0480(7) Uani d . 1 . .
C C11 0.8153(3) 0.2063(3) 0.5962(3) 0.0781(10) Uani d . 1 . .
H H11A 0.8895 0.1597 0.6407 0.117 Uiso calc R 1 . .
H H11B 0.7897 0.1682 0.5237 0.117 Uiso calc R 1 . .
H H11C 0.7462 0.1978 0.6287 0.117 Uiso calc R 1 . .
C C12 0.9674(3) 0.3671(3) 0.7905(2) 0.0565(8) Uani d . 1 . .
H H12A 1.0433 0.4168 0.8303 0.068 Uiso calc R 1 . .
H H12B 0.9923 0.2744 0.7859 0.068 Uiso calc R 1 . .
C C13 0.8682(3) 0.3741(3) 0.8535(2) 0.0593(8) Uani d . 1 . .
H H13A 0.8385 0.4658 0.8531 0.071 Uiso calc R 1 . .
H H13B 0.7949 0.3189 0.8165 0.071 Uiso calc R 1 . .
C C14 0.9219(3) 0.3269(3) 0.9717(3) 0.0640(8) Uani d . 1 . .
H H14A 0.9995 0.3771 1.0063 0.077 Uiso calc R 1 . .
H H14B 0.8600 0.3470 1.0111 0.077 Uiso calc R 1 . .
C C15 0.9521(3) 0.1824(3) 0.9828(3) 0.0582(8) Uani d . 1 . .

loop_
_atom_site_aniso_label
_atom_site_aniso_U_11
_atom_site_aniso_U_22
_atom_site_aniso_U_33
_atom_site_aniso_U_12
_atom_site_aniso_U_13
_atom_site_aniso_U_23
O1 0.1058(19) 0.0542(14) 0.0918(18) -0.0175(13) 0.0155(15) 0.0019(12)
O2 0.1062(19) 0.106(2) 0.0626(15) -0.0342(16) 0.0118(14) -0.0271(14)
O3 0.0995(17) 0.0634(13) 0.0507(12) -0.0164(12) 0.0031(12) -0.0043(10)
O4 0.0928(17) 0.0626(14) 0.0654(15) 0.0010(12) 0.0167(13) 0.0090(11)
O5 0.1021(18) 0.0667(15) 0.0655(15) 0.0022(14) 0.0119(13) 0.0084(11)
C1 0.0604(17) 0.0583(19) 0.067(2) 0.0009(15) 0.0189(16) 0.0156(16)
C2 0.074(2) 0.065(2) 0.087(3) 0.0133(17) 0.030(2) 0.0290(19)
C3 0.069(2) 0.106(3) 0.064(2) 0.024(2) 0.0276(18) 0.040(2)
C4 0.0576(18) 0.097(3) 0.0443(16) 0.0080(17) 0.0132(14) 0.0075(16)
C5 0.0471(15) 0.0657(19) 0.0428(15) 0.0011(13) 0.0143(13) 0.0042(13)
C6 0.0525(16) 0.073(2) 0.0518(17) -0.0070(15) 0.0166(14) -0.0131(15)
C7 0.0511(15) 0.0492(16) 0.0593(17) -0.0005(13) 0.0204(14) -0.0020(13)
C8 0.0454(14) 0.0504(16) 0.0496(15) 0.0017(12) 0.0183(12) 0.0047(12)
C9 0.0519(15) 0.0507(16) 0.0427(15) -0.0022(13) 0.0110(13) 0.0008(12)
C10 0.0479(15) 0.0533(16) 0.0429(15) 0.0017(12) 0.0134(12) 0.0071(12)
C11 0.079(2) 0.0543(19) 0.104(3) -0.0133(17) 0.031(2) -0.0053(18)
C12 0.0590(17) 0.0578(18) 0.0545(17) 0.0092(14) 0.0195(14) 0.0184(13)
C13 0.0690(19) 0.0570(18) 0.0561(17) 0.0093(14) 0.0247(15) 0.0090(14)
C14 0.080(2) 0.060(2) 0.0567(18) 0.0069(16) 0.0276(16) 0.0067(14)
C15 0.0665(18) 0.062(2) 0.0472(16) -0.0049(15) 0.0177(14) 0.0079(14)

loop_
_atom_type_symbol
_atom_type_description
_atom_type_scat_dispersion_real
_atom_type_scat_dispersion_imag
_atom_type_scat_source
C C 0.0033 0.0016 'International Tables Vol C Tables 4.2.6.8 and 6.1.1.4'
H H 0.0000 0.0000 'International Tables Vol C Tables 4.2.6.8 and 6.1.1.4'
O O 0.0106 0.0060 'International Tables Vol C Tables 4.2.6.8 and 6.1.1.4'

loop_
_geom_angle_atom_site_label_1
_geom_angle_atom_site_label_2
_geom_angle_atom_site_label_3
_geom_angle_site_symmetry_1
_geom_angle_site_symmetry_3
_geom_angle
_geom_angle_publ_flag
C1 O1 H1 . . 109.5 ?
C15 O5 H5 . . 109.5 ?
O1 C1 C2 . . 118.1(3) ?
O1 C1 C10 . . 122.8(3) ?
C2 C1 C10 . . 119.1(3) ?
C3 C2 C1 . . 120.4(3) ?
C3 C2 H2 . . 119.8 ?
C1 C2 H2 . . 119.8 ?
C2 C3 C4 . . 121.3(3) ?
C2 C3 H3 . . 119.3 ?
C4 C3 H3 . . 119.3 ?
C5 C4 C3 . . 119.5(3) ?
C5 C4 H4 . . 120.3 ?
C3 C4 H4 . . 120.3 ?
C4 C5 C10 . . 120.2(3) ?
C4 C5 C6 . . 120.8(3) ?
C10 C5 C6 . . 119.0(2) ?
O2 C6 C7 . . 119.9(3) ?
O2 C6 C5 . . 120.1(3) ?
C7 C6 C5 . . 120.0(2) ?
C8 C7 C6 . . 120.4(3) ?
C8 C7 C11 . . 123.1(3) ?
C6 C7 C11 . . 116.5(3) ?
C7 C8 C9 . . 120.3(2) ?
C7 C8 C12 . . 123.8(3) ?
C9 C8 C12 . . 115.9(2) ?
O3 C9 C10 . . 120.8(3) ?
O3 C9 C8 . . 119.0(2) ?
C10 C9 C8 . . 120.2(2) ?
C5 C10 C1 . . 119.4(3) ?
C5 C10 C9 . . 120.0(3) ?
C1 C10 C9 . . 120.5(3) ?
C7 C11 H11A . . 109.5 ?
C7 C11 H11B . . 109.5 ?
H11A C11 H11B . . 109.5 ?
C7 C11 H11C . . 109.5 ?
H11A C11 H11C . . 109.5 ?
H11B C11 H11C . . 109.5 ?
C8 C12 C13 . . 111.8(2) ?
C8 C12 H12A . . 109.3 ?
C13 C12 H12A . . 109.3 ?
C8 C12 H12B . . 109.3 ?
C13 C12 H12B . . 109.3 ?
H12A C12 H12B . . 107.9 ?
C14 C13 C12 . . 112.2(2) ?
C14 C13 H13A . . 109.2 ?
C12 C13 H13A . . 109.2 ?
C14 C13 H13B . . 109.2 ?
C12 C13 H13B . . 109.2 ?
H13A C13 H13B . . 107.9 ?
C15 C14 C13 . . 114.1(3) ?
C15 C14 H14A . . 108.7 ?
C13 C14 H14A . . 108.7 ?
C15 C14 H14B . . 108.7 ?
C13 C14 H14B . . 108.7 ?
H14A C14 H14B . . 107.6 ?
O4 C15 O5 . . 123.4(3) ?
O4 C15 C14 . . 122.6(3) ?
O5 C15 C14 . . 113.9(3) ?

loop_
_geom_bond_atom_site_label_1
_geom_bond_atom_site_label_2
_geom_bond_site_symmetry_2
_geom_bond_distance
_geom_bond_publ_flag
O1 C1 . 1.341(4) ?
O1 H1 . 0.8200 ?
O2 C6 . 1.222(3) ?
O3 C9 . 1.232(3) ?
O4 C15 . 1.220(4) ?
O5 C15 . 1.307(4) ?
O5 H5 . 0.8200 ?
C1 C2 . 1.393(4) ?
C1 C10 . 1.407(4) ?
C2 C3 . 1.355(5) ?
C2 H2 . 0.9300 ?
C3 C4 . 1.387(5) ?
C3 H3 . 0.9300 ?
C4 C5 . 1.377(4) ?
C4 H4 . 0.9300 ?
C5 C10 . 1.395(4) ?
C5 C6 . 1.484(4) ?
C6 C7 . 1.475(4) ?
C7 C8 . 1.349(4) ?
C7 C11 . 1.502(4) ?
C8 C9 . 1.482(4) ?
C8 C12 . 1.500(4) ?
C9 C10 . 1.457(4) ?
C11 H11A . 0.9600 ?
C11 H11B . 0.9600 ?
C11 H11C . 0.9600 ?
C12 C13 . 1.521(4) ?
C12 H12A . 0.9700 ?
C12 H12B . 0.9700 ?
C13 C14 . 1.520(4) ?
C13 H13A . 0.9700 ?
C13 H13B . 0.9700 ?
C14 C15 . 1.476(4) ?
C14 H14A . 0.9700 ?
C14 H14B . 0.9700 ?

loop_
_geom_hbond_atom_site_label_D
_geom_hbond_atom_site_label_H
_geom_hbond_atom_site_label_A
_geom_hbond_site_symmetry_A
_geom_hbond_distance_DH
_geom_hbond_distance_HA
_geom_hbond_distance_DA
_geom_hbond_angle_DHA
C3 H3 O2 2_655 0.93 2.43 3.315(4) 160.1
O5 H5 O4 3_757 0.82 1.77 2.589(3) 174.0
O1 H1 O3 . 0.82 1.87 2.582(3) 145.2

loop_
_geom_torsion_atom_site_label_1
_geom_torsion_atom_site_label_2
_geom_torsion_atom_site_label_3
_geom_torsion_atom_site_label_4
_geom_torsion_site_symmetry_1
_geom_torsion_site_symmetry_2
_geom_torsion_site_symmetry_3
_geom_torsion_site_symmetry_4
_geom_torsion
_geom_torsion_publ_flag
O1 C1 C2 C3 . . . . -179.5(3) ?
C10 C1 C2 C3 . . . . -0.1(5) ?
C1 C2 C3 C4 . . . . 1.0(5) ?
C2 C3 C4 C5 . . . . -1.2(5) ?
C3 C4 C5 C10 . . . . 0.5(4) ?
C3 C4 C5 C6 . . . . 179.7(3) ?
C4 C5 C6 O2 . . . . -3.0(4) ?
C10 C5 C6 O2 . . . . 176.2(3) ?
C4 C5 C6 C7 . . . . 178.0(3) ?
C10 C5 C6 C7 . . . . -2.8(4) ?
O2 C6 C7 C8 . . . . -176.4(3) ?
C5 C6 C7 C8 . . . . 2.6(4) ?
O2 C6 C7 C11 . . . . 2.5(4) ?
C5 C6 C7 C11 . . . . -178.5(3) ?
C6 C7 C8 C9 . . . . -0.2(4) ?
C11 C7 C8 C9 . . . . -179.1(3) ?
C6 C7 C8 C12 . . . . 177.7(2) ?
C11 C7 C8 C12 . . . . -1.1(4) ?
C7 C8 C9 O3 . . . . 178.3(3) ?
C12 C8 C9 O3 . . . . 0.2(4) ?
C7 C8 C9 C10 . . . . -1.9(4) ?
C12 C8 C9 C10 . . . . -180.0(2) ?
C4 C5 C10 C1 . . . . 0.3(4) ?
C6 C5 C10 C1 . . . . -178.9(3) ?
C4 C5 C10 C9 . . . . 179.9(3) ?
C6 C5 C10 C9 . . . . 0.7(4) ?
O1 C1 C10 C5 . . . . 178.8(3) ?
C2 C1 C10 C5 . . . . -0.5(4) ?
O1 C1 C10 C9 . . . . -0.7(4) ?
C2 C1 C10 C9 . . . . 179.9(3) ?
O3 C9 C10 C5 . . . . -178.5(3) ?
C8 C9 C10 C5 . . . . 1.7(4) ?
O3 C9 C10 C1 . . . . 1.0(4) ?
C8 C9 C10 C1 . . . . -178.8(3) ?
C7 C8 C12 C13 . . . . -85.5(3) ?
C9 C8 C12 C13 . . . . 92.5(3) ?
C8 C12 C13 C14 . . . . -175.7(2) ?
C12 C13 C14 C15 . . . . -67.6(4) ?
C13 C14 C15 O4 . . . . -17.6(5) ?
C13 C14 C15 O5 . . . . 164.6(3) ?

loop_
_cod_related_entry_id
_cod_related_entry_database
_cod_related_entry_code
1 ChemSpider 8906342
